data_2207325
loop_
_publ_author_name
'Castonguay, Annie'
'Charbonneau, Fabien'
'Beauchamp, Andr\'e L.'
'Zargarian, Davit'

_publ_section_title {2,6-Bis[(dimethylamino)methyl]phenyl-\k^2^<i>N</i>,<i>C</i>^1^,<i>N</i>'}chloronickel(II)
_journal_coeditor_code OM6265
_journal_issue 11
_journal_name_full 'Acta Crystallographica Section E'
_journal_page_first m2240
_journal_page_last m2241
_journal_paper_doi 10.1107/S1600536805031624
_journal_volume 61
_journal_year 2005
_chemical_formula_iupac '[Ni (C12 H19 N2) Cl]'
_chemical_formula_moiety 'C12 H19 Cl N2 Ni'
_chemical_formula_sum 'C12 H19 Cl N2 Ni'
_chemical_formula_weight 285.45
_chemical_name_systematic
;
{2,6-Bis[(dimethylamino)methyl]phenyl-\k^2^N,C^1^,N'}chloronickel(II)
;
_space_group_IT_number 14
_symmetry_cell_setting monoclinic
_symmetry_space_group_name_Hall '-P 2ybc'
_symmetry_space_group_name_H-M 'P 1 21/c 1'
_atom_sites_solution_hydrogens geom
_atom_sites_solution_primary direct
_atom_sites_solution_secondary difmap
_audit_creation_method SHELXL-97
_cell_angle_alpha 90.00
_cell_angle_beta 112.329(2)
_cell_angle_gamma 90.00
_cell_formula_units_Z 4
_cell_length_a 13.0386(7)
_cell_length_b 9.0976(5)
_cell_length_c 11.6950(7)
_cell_measurement_reflns_used 12652
_cell_measurement_temperature 473(2)
_cell_measurement_theta_max 68.90
_cell_measurement_theta_min 3.67
_cell_volume 1283.24(13)
_computing_cell_refinement SMART
_computing_data_collection 'SMART (Bruker, 1999)'
_computing_data_reduction 'SAINT (Bruker, 1999)'
_computing_molecular_graphics 'SHELXTL (Bruker, 1997)'
_computing_publication_material 'UdMX (Maris, 2004)'
_computing_structure_refinement 'SHELXL97 (Sheldrick, 1997)'
_computing_structure_solution 'SHELXS97 (Sheldrick, 1997)'
_diffrn_ambient_temperature 473(2)
_diffrn_detector_area_resol_mean 5.5
_diffrn_measurement_device_type 'Bruker SMART 2000'
_diffrn_measurement_method \w
_diffrn_radiation_monochromator graphite
_diffrn_radiation_source 'X-ray Sealed Tube'
_diffrn_radiation_type CuK\a
_diffrn_radiation_wavelength 1.54178
_diffrn_reflns_av_R_equivalents 0.028
_diffrn_reflns_av_sigmaI/netI 0.0117
_diffrn_reflns_limit_h_max 15
_diffrn_reflns_limit_h_min -15
_diffrn_reflns_limit_k_max 10
_diffrn_reflns_limit_k_min -10
_diffrn_reflns_limit_l_max 14
_diffrn_reflns_limit_l_min -14
_diffrn_reflns_number 17426
_diffrn_reflns_theta_max 68.91
_diffrn_reflns_theta_min 3.66
_diffrn_standards_number 0
_exptl_absorpt_coefficient_mu 3.877
_exptl_absorpt_correction_T_max 0.628
_exptl_absorpt_correction_T_min 0.546
_exptl_absorpt_correction_type multi-scan
_exptl_absorpt_process_details '(SADABS; Sheldrick, 1996)'
_exptl_crystal_colour orange
_exptl_crystal_density_diffrn 1.478
_exptl_crystal_density_method 'not measured'
_exptl_crystal_description block
_exptl_crystal_F_000 600
_exptl_crystal_size_max 0.16
_exptl_crystal_size_mid 0.14
_exptl_crystal_size_min 0.12
_refine_diff_density_max 'please provide'
_refine_diff_density_min 'please provide'
_refine_ls_extinction_method none
_refine_ls_goodness_of_fit_ref 1.085
_refine_ls_hydrogen_treatment constr
_refine_ls_matrix_type full
_refine_ls_number_parameters 149
_refine_ls_number_reflns 2347
_refine_ls_number_restraints 0
_refine_ls_restrained_S_all 1.085
_refine_ls_R_factor_all 0.0346
_refine_ls_R_factor_gt 0.0337
_refine_ls_shift/su_max 0.000
_refine_ls_shift/su_mean 0.000
_refine_ls_structure_factor_coef Fsqd
_refine_ls_weighting_details 'calc w = 1/[\s^2^(Fo^2^)+(0.0641P)^2^+0.3203P] where P = (Fo^2^+2Fc^2^)/3'
_refine_ls_weighting_scheme calc
_refine_ls_wR_factor_gt 0.0914
_refine_ls_wR_factor_ref 0.0925
_reflns_number_gt 2222
_reflns_number_total 2347
_reflns_threshold_expression I>2\s(I)
_cod_data_source_file om6265.cif
_cod_data_source_block I
_cod_depositor_comments
;
The following automatic conversions were performed:
'_geom_bond_publ_flag' value 'Y' changed to 'y' according to
'/home/saulius/struct/CIF-dictionaries/cif_core.dic' dictionary named
'cif_core.dic' version 2.4.1 from 2010-06-29 (4
times).

'_geom_angle_publ_flag' value 'Y' changed to 'y' according to
'/home/saulius/struct/CIF-dictionaries/cif_core.dic' dictionary named
'cif_core.dic' version 2.4.1 from 2010-06-29 (6 times).

Automatic conversion script
Id: cif_fix_enum 1527 2010-12-29 10:47:43Z saulius 

The following automatic conversions were performed:

'_geom_bond_publ_flag' value 'Y' changed to 'y' according to
/home/saulius/struct/CIF-dictionaries/cif_core.dic dictionary named
'cif_core.dic' version 2.4.1 from 2010-06-29 (4
times).

'_geom_angle_publ_flag' value 'Y' changed to 'y' according
to /home/saulius/struct/CIF-dictionaries/cif_core.dic dictionary
named 'cif_core.dic' version 2.4.1 from 2010-06-29 (6 times).

Automatic conversion script
Id: cif_fix_values 1715 2011-07-08 13:25:40Z adriana 
;
_cod_original_cell_volume 1283.24(12)
_cod_original_sg_symbol_H-M 'P 21/c'
_cod_database_code 2207325
_cod_database_fobs_code 2207325

loop_
_symmetry_equiv_pos_as_xyz
'x, y, z'
'-x, y+1/2, -z+1/2'
'-x, -y, -z'
'x, -y-1/2, z-1/2'

loop_
_atom_site_label
_atom_site_fract_x
_atom_site_fract_y
_atom_site_fract_z
_atom_site_U_iso_or_equiv
_atom_site_adp_type
_atom_site_calc_flag
_atom_site_refinement_flags
_atom_site_occupancy
_atom_site_type_symbol
Ni 0.19004(2) 0.47941(3) -0.05696(2) 0.02706(14) Uani d . 1 Ni
Cl 0.04727(3) 0.47184(5) -0.23963(4) 0.03582(15) Uani d . 1 Cl
N1 0.26941(10) 0.64436(15) -0.09951(11) 0.0297(3) Uani d . 1 N
N2 0.14164(10) 0.31501(15) 0.02327(11) 0.0294(3) Uani d . 1 N
C1 0.30387(14) 0.49287(18) 0.09416(16) 0.0286(3) Uani d . 1 C
C2 0.39576(13) 0.57951(18) 0.10782(14) 0.0312(3) Uani d . 1 C
C3 0.48165(13) 0.5909(2) 0.22323(15) 0.0360(4) Uani d . 1 C
H3 0.5432 0.6491 0.2336 0.043 Uiso calc R 1 H
C4 0.47440(16) 0.5141(2) 0.32305(17) 0.0378(4) Uani d . 1 C
H4 0.5321 0.5203 0.4000 0.045 Uiso calc R 1 H
C5 0.38176(14) 0.42807(19) 0.30913(14) 0.0341(4) Uani d . 1 C
H5 0.3777 0.3776 0.3765 0.041 Uiso calc R 1 H
C6 0.29565(13) 0.41825(17) 0.19426(14) 0.0305(3) Uani d . 1 C
C7 0.26663(15) 0.6462(2) -0.22790(15) 0.0405(4) Uani d . 1 C
H7A 0.1912 0.6530 -0.2854 0.061 Uiso calc R 1 H
H7B 0.2993 0.5574 -0.2430 0.061 Uiso calc R 1 H
H7C 0.3077 0.7294 -0.2381 0.061 Uiso calc R 1 H
C8 0.21361(15) 0.77947(19) -0.08138(17) 0.0391(4) Uani d . 1 C
H8A 0.2473 0.8641 -0.1018 0.059 Uiso calc R 1 H
H8B 0.2210 0.7856 0.0033 0.059 Uiso calc R 1 H
H8C 0.1364 0.7761 -0.1340 0.059 Uiso calc R 1 H
C9 0.18755(13) 0.33884(19) 0.16136(14) 0.0329(3) Uani d . 1 C
H9A 0.1363 0.3969 0.1850 0.039 Uiso calc R 1 H
H9B 0.1989 0.2452 0.2041 0.039 Uiso calc R 1 H
C10 0.19362(15) 0.18105(19) -0.00409(16) 0.0389(4) Uani d . 1 C
H10A 0.1748 0.0973 0.0340 0.058 Uiso calc R 1 H
H10B 0.2727 0.1929 0.0280 0.058 Uiso calc R 1 H
H10C 0.1669 0.1665 -0.0919 0.058 Uiso calc R 1 H
C11 0.02079(14) 0.2855(2) -0.01763(16) 0.0381(4) Uani d . 1 C
H11A -0.0089 0.2621 -0.1042 0.057 Uiso calc R 1 H
H11B -0.0158 0.3711 -0.0035 0.057 Uiso calc R 1 H
H11C 0.0091 0.2042 0.0284 0.057 Uiso calc R 1 H
C12 0.38906(12) 0.6475(2) -0.01191(14) 0.0345(4) Uani d . 1 C
H12A 0.4343 0.5925 -0.0463 0.041 Uiso calc R 1 H
H12B 0.4158 0.7480 0.0017 0.041 Uiso calc R 1 H

loop_
_atom_site_aniso_label
_atom_site_aniso_U_11
_atom_site_aniso_U_22
_atom_site_aniso_U_33
_atom_site_aniso_U_12
_atom_site_aniso_U_13
_atom_site_aniso_U_23
Ni 0.0258(2) 0.0313(2) 0.02068(19) -0.00017(9) 0.00499(14) 0.00079(9)
Cl 0.0330(2) 0.0407(3) 0.0254(2) -0.00193(15) 0.00177(18) 0.00007(14)
N1 0.0268(6) 0.0360(7) 0.0238(6) 0.0006(5) 0.0067(5) 0.0027(5)
N2 0.0302(6) 0.0320(7) 0.0239(6) -0.0010(5) 0.0078(5) -0.0011(5)
C1 0.0290(8) 0.0307(7) 0.0245(8) 0.0025(6) 0.0084(7) 0.0000(6)
C2 0.0289(8) 0.0339(8) 0.0277(8) 0.0025(6) 0.0071(6) 0.0003(6)
C3 0.0282(8) 0.0402(9) 0.0334(9) -0.0023(7) 0.0046(7) -0.0018(7)
C4 0.0353(10) 0.0438(10) 0.0254(8) 0.0022(7) 0.0015(7) -0.0022(7)
C5 0.0386(9) 0.0383(9) 0.0216(7) 0.0047(7) 0.0072(6) 0.0017(6)
C6 0.0333(8) 0.0308(8) 0.0256(7) 0.0031(6) 0.0093(6) -0.0013(6)
C7 0.0398(9) 0.0548(11) 0.0264(8) -0.0033(8) 0.0120(7) 0.0045(7)
C8 0.0386(9) 0.0345(9) 0.0429(9) 0.0036(7) 0.0141(8) 0.0051(7)
C9 0.0363(8) 0.0368(8) 0.0238(7) -0.0017(7) 0.0096(6) 0.0003(6)
C10 0.0484(10) 0.0331(8) 0.0346(8) 0.0030(7) 0.0149(8) -0.0019(7)
C11 0.0327(8) 0.0428(9) 0.0359(8) -0.0077(7) 0.0096(7) 0.0008(7)
C12 0.0264(8) 0.0429(9) 0.0296(8) -0.0018(7) 0.0056(6) 0.0041(7)

loop_
_atom_type_symbol
_atom_type_description
_atom_type_scat_dispersion_real
_atom_type_scat_dispersion_imag
_atom_type_scat_source
C C 0.0181 0.0091 'International Tables Vol C Tables 4.2.6.8 and 6.1.1.4'
H H 0.0000 0.0000 'International Tables Vol C Tables 4.2.6.8 and 6.1.1.4'
N N 0.0311 0.0180 'International Tables Vol C Tables 4.2.6.8 and 6.1.1.4'
Cl Cl 0.3639 0.7018 'International Tables Vol C Tables 4.2.6.8 and 6.1.1.4'
Ni Ni -3.0029 0.5091 'International Tables Vol C Tables 4.2.6.8 and 6.1.1.4'

loop_
_geom_angle_atom_site_label_1
_geom_angle_atom_site_label_2
_geom_angle_atom_site_label_3
_geom_angle
_geom_angle_publ_flag
C1 Ni N1 83.28(6) y
C1 Ni N2 83.17(6) y
N1 Ni N2 166.41(5) y
C1 Ni Cl 177.41(5) y
N1 Ni Cl 96.17(4) y
N2 Ni Cl 97.41(4) y
C8 N1 C7 108.03(13) ?
C8 N1 C12 108.94(13) ?
C7 N1 C12 107.93(12) ?
C8 N1 Ni 105.01(10) ?
C7 N1 Ni 116.42(11) ?
C12 N1 Ni 110.28(10) ?
C11 N2 C10 107.25(13) ?
C11 N2 C9 108.13(12) ?
C10 N2 C9 108.66(12) ?
C11 N2 Ni 118.10(10) ?
C10 N2 Ni 105.20(10) ?
C9 N2 Ni 109.17(10) ?
C2 C1 C6 121.17(15) ?
C2 C1 Ni 119.72(13) ?
C6 C1 Ni 119.09(13) ?
C1 C2 C3 119.59(15) ?
C1 C2 C12 112.54(14) ?
C3 C2 C12 127.84(15) ?
C2 C3 C4 119.27(16) ?
C2 C3 H3 120.4 ?
C4 C3 H3 120.4 ?
C3 C4 C5 120.95(16) ?
C3 C4 H4 119.5 ?
C5 C4 H4 119.5 ?
C6 C5 C4 119.66(16) ?
C6 C5 H5 120.2 ?
C4 C5 H5 120.2 ?
C5 C6 C1 119.34(15) ?
C5 C6 C9 128.00(15) ?
C1 C6 C9 112.63(14) ?
N1 C7 H7A 109.5 ?
N1 C7 H7B 109.5 ?
H7A C7 H7B 109.5 ?
N1 C7 H7C 109.5 ?
H7A C7 H7C 109.5 ?
H7B C7 H7C 109.5 ?
N1 C8 H8A 109.5 ?
N1 C8 H8B 109.5 ?
H8A C8 H8B 109.5 ?
N1 C8 H8C 109.5 ?
H8A C8 H8C 109.5 ?
H8B C8 H8C 109.5 ?
C6 C9 N2 107.21(12) ?
C6 C9 H9A 110.3 ?
N2 C9 H9A 110.3 ?
C6 C9 H9B 110.3 ?
N2 C9 H9B 110.3 ?
H9A C9 H9B 108.5 ?
N2 C10 H10A 109.5 ?
N2 C10 H10B 109.5 ?
H10A C10 H10B 109.5 ?
N2 C10 H10C 109.5 ?
H10A C10 H10C 109.5 ?
H10B C10 H10C 109.5 ?
N2 C11 H11A 109.5 ?
N2 C11 H11B 109.5 ?
H11A C11 H11B 109.5 ?
N2 C11 H11C 109.5 ?
H11A C11 H11C 109.5 ?
H11B C11 H11C 109.5 ?
C2 C12 N1 107.73(12) ?
C2 C12 H12A 110.2 ?
N1 C12 H12A 110.2 ?
C2 C12 H12B 110.2 ?
N1 C12 H12B 110.2 ?
H12A C12 H12B 108.5 ?

loop_
_geom_bond_atom_site_label_1
_geom_bond_atom_site_label_2
_geom_bond_distance
_geom_bond_publ_flag
Ni C1 1.8298(17) y
Ni N1 1.9904(13) y
Ni N2 1.9914(13) y
Ni Cl 2.2388(5) y
N1 C8 1.484(2) ?
N1 C7 1.4882(19) ?
N1 C12 1.5065(19) ?
N2 C11 1.487(2) ?
N2 C10 1.487(2) ?
N2 C9 1.5095(19) ?
C1 C2 1.392(2) ?
C1 C6 1.392(2) ?
C2 C3 1.392(2) ?
C2 C12 1.503(2) ?
C3 C4 1.394(3) ?
C3 H3 0.93 ?
C4 C5 1.396(3) ?
C4 H4 0.93 ?
C5 C6 1.388(2) ?
C5 H5 0.93 ?
C6 C9 1.498(2) ?
C7 H7a 0.96 ?
C7 H7b 0.96 ?
C7 H7c 0.96 ?
C8 H8a 0.96 ?
C8 H8b 0.96 ?
C8 H8c 0.96 ?
C9 H9a 0.97 ?
C9 H9b 0.97 ?
C10 H10a 0.96 ?
C10 H10b 0.96 ?
C10 H10c 0.96 ?
C11 H11a 0.96 ?
C11 H11b 0.96 ?
C11 H11c 0.96 ?
C12 H12a 0.97 ?
C12 H12b 0.97 ?

loop_
_geom_torsion_atom_site_label_1
_geom_torsion_atom_site_label_2
_geom_torsion_atom_site_label_3
_geom_torsion_atom_site_label_4
_geom_torsion
C1 Ni N1 C8 -95.91(11)
N2 Ni N1 C8 -100.8(2)
Cl Ni N1 C8 81.55(10)
C1 Ni N1 C7 144.68(12)
N2 Ni N1 C7 139.8(2)
Cl Ni N1 C7 -37.86(11)
C1 Ni N1 C12 21.31(11)
N2 Ni N1 C12 16.4(3)
Cl Ni N1 C12 -161.24(9)
C1 Ni N2 C11 148.94(12)
N1 Ni N2 C11 153.9(2)
Cl Ni N2 C11 -28.52(11)
C1 Ni N2 C10 -91.50(11)
N1 Ni N2 C10 -86.6(2)
Cl Ni N2 C10 91.04(9)
C1 Ni N2 C9 24.95(11)
N1 Ni N2 C9 29.9(3)
Cl Ni N2 C9 -152.51(9)
N1 Ni C1 C2 -10.87(13)
N2 Ni C1 C2 167.97(14)
N1 Ni C1 C6 167.78(14)
N2 Ni C1 C6 -13.38(13)
C6 C1 C2 C3 0.6(2)
Ni C1 C2 C3 179.25(13)
C6 C1 C2 C12 178.79(15)
Ni C1 C2 C12 -2.59(19)
C1 C2 C3 C4 0.5(2)
C12 C2 C3 C4 -177.31(17)
C2 C3 C4 C5 -1.0(3)
C3 C4 C5 C6 0.2(3)
C4 C5 C6 C1 0.9(2)
C4 C5 C6 C9 -176.67(16)
C2 C1 C6 C5 -1.4(2)
Ni C1 C6 C5 180.00(12)
C2 C1 C6 C9 176.59(15)
Ni C1 C6 C9 -2.04(19)
C5 C6 C9 N2 -160.26(16)
C1 C6 C9 N2 22.00(18)
C11 N2 C9 C6 -160.60(13)
C10 N2 C9 C6 83.31(15)
Ni N2 C9 C6 -30.92(15)
C1 C2 C12 N1 19.49(19)
C3 C2 C12 N1 -162.55(16)
C8 N1 C12 C2 87.90(16)
C7 N1 C12 C2 -155.04(14)
Ni N1 C12 C2 -26.86(15)
